data_1557045
loop_
_publ_author_name
'Burg, Finn'
'Breitenlechner, Stefan'
'Jandl, Christian'
'Bach, Thorsten'

_publ_section_title
;
 Enantioselective oxygenation of exocyclic methylene groups by a manganese
 porphyrin catalyst with a chiral recognition site
;
_journal_issue 8
_journal_name_full 'Chemical Science'
_journal_page_first 2121
_journal_page_last 2129
_journal_paper_doi 10.1039/C9SC06089H
_journal_volume 11
_journal_year 2020
_chemical_absolute_configuration ad
_chemical_compound_source 'see text'
_chemical_formula_moiety 'C17 H14 Cl N O2'
_chemical_formula_sum 'C17 H14 Cl N O2'
_chemical_formula_weight 299.74
_space_group_IT_number 19
_space_group_name_Hall 'P 2ac 2ab'
_space_group_name_H-M_alt 'P 21 21 21'
_symmetry_cell_setting orthorhombic
_symmetry_Int_Tables_number 19
_symmetry_space_group_name_Hall 'P 2ac 2ab'
_symmetry_space_group_name_H-M 'P 21 21 21'
_atom_sites_solution_hydrogens mixed
_atom_sites_solution_primary iterative
_atom_sites_solution_secondary difmap
_audit_update_record
;
2019-11-25 deposited with the CCDC.	2020-01-14 downloaded from the CCDC.
;
_cell_angle_alpha 90
_cell_angle_beta 90
_cell_angle_gamma 90
_cell_formula_units_Z 4
_cell_length_a 5.3182(4)
_cell_length_b 10.9400(7)
_cell_length_c 23.9705(16)
_cell_measurement_reflns_used 9204
_cell_measurement_temperature 123
_cell_measurement_theta_max 26.9031
_cell_measurement_theta_min 2.5491
_cell_volume 1394.63(17)
_computing_cell_refinement 'SAINT (Bruker, 2017)'
_computing_data_collection 'APEX III Control Software (Bruker, 2016)'
_computing_data_reduction 'SAINT (Bruker, 2017)'
_computing_molecular_graphics 'PLATON (Spek, 2011)'
_computing_publication_material 'PLATON (Spek, 2011), enCIFer (Allen, 2014)'
_computing_structure_refinement 'SHELXL (Sheldrick, 2017), SHELXLE (Huebschle, 2011)'
_computing_structure_solution 'SHELXT (Sheldrick, 2015)'
_diffrn_ambient_temperature 123
_diffrn_detector ' CMOS plate '
_diffrn_detector_area_resol_mean 16
_diffrn_measured_fraction_theta_full 0.999
_diffrn_measured_fraction_theta_max 0.999
_diffrn_measurement_device ' \k-geometry diffractometer '
_diffrn_measurement_device_type ' Bruker Photon CMOS '
_diffrn_measurement_method ' phi- and omega-rotation '
_diffrn_radiation_monochromator 'Helios optic'
_diffrn_radiation_probe x-ray
_diffrn_radiation_source 'TXS rotating anode'
_diffrn_radiation_type MoK\a
_diffrn_radiation_wavelength 0.71073
_diffrn_reflns_av_R_equivalents 0.0189
_diffrn_reflns_av_unetI/netI 0.0107
_diffrn_reflns_limit_h_max 6
_diffrn_reflns_limit_h_min -6
_diffrn_reflns_limit_k_max 13
_diffrn_reflns_limit_k_min -13
_diffrn_reflns_limit_l_max 29
_diffrn_reflns_limit_l_min -29
_diffrn_reflns_number 37764
_diffrn_reflns_reduction_process
;
;
_diffrn_reflns_theta_full 25.24
_diffrn_reflns_theta_max 26.37
_diffrn_reflns_theta_min 2.52
_exptl_absorpt_coefficient_mu 0.277
_exptl_absorpt_correction_T_max 0.7454
_exptl_absorpt_correction_T_min 0.7196
_exptl_absorpt_correction_type multi-scan
_exptl_absorpt_process_details 'SADABS 2016/2, Bruker, 2016'
_exptl_crystal_colour colourless
_exptl_crystal_density_diffrn 1.428
_exptl_crystal_density_method 'Not Measured'
_exptl_crystal_description fragment
_exptl_crystal_F_000 624
_exptl_crystal_size_max 0.444
_exptl_crystal_size_mid 0.250
_exptl_crystal_size_min 0.110
_refine_diff_density_max 0.186
_refine_diff_density_min -0.348
_refine_diff_density_rms 0.042
_refine_ls_abs_structure_details 'Flack (1983)'
_refine_ls_abs_structure_Flack 0.022(6)
_refine_ls_extinction_method none
_refine_ls_goodness_of_fit_ref 1.078
_refine_ls_hydrogen_treatment mixed
_refine_ls_matrix_type full
_refine_ls_number_parameters 195
_refine_ls_number_reflns 2851
_refine_ls_number_restraints 0
_refine_ls_restrained_S_all 1.078
_refine_ls_R_factor_all 0.0270
_refine_ls_R_factor_gt 0.0268
_refine_ls_shift/su_max 0.001
_refine_ls_shift/su_mean 0.000
_refine_ls_structure_factor_coef Fsqd
_refine_ls_weighting_details 'W=1/[\S^2^(FO^2^)+(0.0421P)^2^+0.4183P] WHERE P=(FO^2^+2FC^2^)/3'
_refine_ls_weighting_scheme calc
_refine_ls_wR_factor_gt 0.0737
_refine_ls_wR_factor_ref 0.0741
_reflns_number_gt 2821
_reflns_number_total 2851
_reflns_threshold_expression I>2\s(I)
_cod_data_source_file c9sc06089h2.cif
_cod_data_source_block compound_5
_cod_depositor_comments
;Adding full bibliography for 1557045.cif.

 Adding full bibliography for 1557045.cif.
;
_cod_database_code 1557045

loop_
_space_group_symop_id
_space_group_symop_operation_xyz
1 x,y,z
2 1/2-x,-y,1/2+z
3 1/2+x,1/2-y,-z
4 -x,1/2+y,1/2-z

loop_
_atom_site_aniso_label
_atom_site_aniso_U_11
_atom_site_aniso_U_22
_atom_site_aniso_U_33
_atom_site_aniso_U_23
_atom_site_aniso_U_13
_atom_site_aniso_U_12
Cl1 0.0557(3) 0.0325(3) 0.0212(2) 0.0077(2) -0.0031(2) 0.0082(3)
O1 0.0267(7) 0.0233(7) 0.0253(7) -0.0021(5) 0.0005(6) -0.0079(6)
O2 0.0259(7) 0.0157(6) 0.0251(7) -0.0016(5) -0.0033(6) 0.0026(6)
N1 0.0218(7) 0.0188(7) 0.0189(7) -0.0022(6) -0.0037(6) -0.0012(6)
C1 0.0201(8) 0.0191(8) 0.0201(8) 0.0008(7) -0.0045(7) 0.0002(7)
C2 0.0209(8) 0.0161(8) 0.0182(8) 0.0011(7) -0.0043(7) 0.0010(7)
C3 0.0233(9) 0.0160(8) 0.0212(8) -0.0002(7) -0.0036(8) -0.0005(7)
C4 0.0236(9) 0.0181(8) 0.0209(9) 0.0030(7) -0.0017(7) 0.0013(8)
C5 0.0302(10) 0.0218(9) 0.0303(10) 0.0020(8) 0.0026(9) -0.0028(8)
C6 0.0341(11) 0.0278(10) 0.0306(10) 0.0057(8) 0.0086(9) -0.0013(9)
C7 0.0360(11) 0.0296(10) 0.0227(9) 0.0028(8) 0.0071(8) 0.0067(9)
C8 0.0328(10) 0.0220(9) 0.0203(9) 0.0000(8) -0.0010(8) 0.0049(9)
C9 0.0223(8) 0.0187(8) 0.0188(8) 0.0026(7) -0.0038(7) 0.0036(7)
C10 0.0290(10) 0.0286(10) 0.0275(10) -0.0111(8) -0.0006(8) -0.0082(9)
C11 0.0191(8) 0.0169(8) 0.0203(8) -0.0009(7) -0.0027(7) -0.0002(7)
C12 0.0220(9) 0.0158(8) 0.0195(8) -0.0020(7) -0.0010(7) -0.0014(7)
C13 0.0367(11) 0.0286(10) 0.0268(10) 0.0031(9) 0.0080(9) 0.0131(10)
C14 0.0486(13) 0.0305(11) 0.0198(9) 0.0023(8) 0.0105(10) 0.0116(10)
C15 0.0387(11) 0.0196(8) 0.0183(8) 0.0028(7) -0.0044(8) -0.0002(8)
C16 0.0300(10) 0.0320(10) 0.0281(10) 0.0060(9) 0.0003(9) 0.0094(9)
C17 0.0264(9) 0.0285(10) 0.0204(9) 0.0041(8) 0.0028(8) 0.0048(9)

loop_
_atom_site_label
_atom_site_type_symbol
_atom_site_thermal_displace_type
_atom_site_fract_x
_atom_site_fract_y
_atom_site_fract_z
_atom_site_occupancy
_atom_site_U_iso_or_equiv
_atom_site_calc_flag
_atom_site_refinement_flags
Cl1 Cl Uani 0.46211(12) 0.45836(5) 0.51035(2) 1.000 0.0365(2) d .
O1 O Uani 0.9137(3) 0.38333(13) 0.76994(6) 1.000 0.0251(4) d .
O2 O Uani 0.7192(3) 0.04619(12) 0.70010(6) 1.000 0.0222(4) d .
N1 N Uani 0.6465(3) 0.35232(14) 0.84371(7) 1.000 0.0198(4) d .
C1 C Uani 0.7486(3) 0.32064(17) 0.79304(8) 1.000 0.0198(5) d .
C2 C Uani 0.6568(4) 0.20826(16) 0.76724(8) 1.000 0.0184(5) d .
C3 C Uani 0.4675(4) 0.14418(16) 0.79096(8) 1.000 0.0202(5) d .
C4 C Uani 0.3559(4) 0.18239(17) 0.84219(8) 1.000 0.0209(5) d .
C5 C Uani 0.1570(4) 0.11786(19) 0.86698(9) 1.000 0.0274(6) d .
C6 C Uani 0.0552(4) 0.1552(2) 0.91692(9) 1.000 0.0308(6) d .
C7 C Uani 0.1531(4) 0.2581(2) 0.94332(8) 1.000 0.0294(6) d .
C8 C Uani 0.3478(4) 0.32437(18) 0.92012(8) 1.000 0.0250(5) d .
C9 C Uani 0.4517(4) 0.28789(16) 0.86896(7) 1.000 0.0199(5) d .
C10 C Uani 0.7423(4) 0.4625(2) 0.87146(9) 1.000 0.0284(6) d .
C11 C Uani 0.7782(3) 0.16981(16) 0.71316(8) 1.000 0.0188(5) d .
C12 C Uani 0.6949(3) 0.24690(16) 0.66352(8) 1.000 0.0191(5) d .
C13 C Uani 0.8333(4) 0.2407(2) 0.61463(9) 1.000 0.0307(6) d .
C14 C Uani 0.7621(5) 0.3051(2) 0.56726(9) 1.000 0.0330(6) d .
C15 C Uani 0.5501(4) 0.37561(18) 0.56954(8) 1.000 0.0255(5) d .
C16 C Uani 0.4084(4) 0.3844(2) 0.61711(9) 1.000 0.0300(6) d .
C17 C Uani 0.4817(4) 0.31927(19) 0.66456(8) 1.000 0.0251(5) d .
H2 H Uiso 0.835(6) 0.000(3) 0.7159(13) 1.000 0.047(8) d .
H3 H Uiso 0.40765 0.07226 0.77316 1.000 0.0240 c RU
H5 H Uiso 0.09160 0.04732 0.84900 1.000 0.0330 c RU
H6 H Uiso -0.08027 0.11129 0.93321 1.000 0.0370 c RU
H7 H Uiso 0.08452 0.28320 0.97807 1.000 0.0350 c RU
H8 H Uiso 0.41126 0.39452 0.93876 1.000 0.0300 c RU
H10A H Uiso 0.88503 0.49506 0.85031 1.000 0.0430 c RU
H10B H Uiso 0.79702 0.44177 0.90934 1.000 0.0430 c RU
H10C H Uiso 0.60884 0.52410 0.87325 1.000 0.0430 c RU
H11 H Uiso 0.96472 0.17733 0.71721 1.000 0.0230 c RU
H13 H Uiso 0.98011 0.19131 0.61349 1.000 0.0370 c RU
H14 H Uiso 0.85860 0.30019 0.53399 1.000 0.0400 c RU
H16 H Uiso 0.26198 0.43414 0.61782 1.000 0.0360 c RU
H17 H Uiso 0.38450 0.32474 0.69772 1.000 0.0300 c RU

loop_
_atom_type_symbol
_atom_type_description
_atom_type_scat_dispersion_real
_atom_type_scat_dispersion_imag
_atom_type_scat_source
C C 0.0033 0.0016 ' International Tables Vol C Tables 4.2.6.8 and 6.1.1.4'
H H 0.0000 0.0000 ' International Tables Vol C Tables 4.2.6.8 and 6.1.1.4'
Cl Cl 0.1484 0.1585 ' International Tables Vol C Tables 4.2.6.8 and 6.1.1.4'
N N 0.0061 0.0033 ' International Tables Vol C Tables 4.2.6.8 and 6.1.1.4'
O O 0.0106 0.0060 ' International Tables Vol C Tables 4.2.6.8 and 6.1.1.4'

loop_
_geom_angle_atom_site_label_1
_geom_angle_atom_site_label_2
_geom_angle_atom_site_label_3
_geom_angle
_geom_angle_publ_flag
C1 N1 C9 123.41(15) yes
C1 N1 C10 118.05(16) yes
C9 N1 C10 118.50(16) yes
C11 O2 H2 107(2) no
O1 C1 C2 120.77(17) yes
N1 C1 C2 117.02(16) yes
O1 C1 N1 122.21(17) yes
C1 C2 C3 120.49(17) no
C1 C2 C11 117.11(16) no
C3 C2 C11 122.39(16) no
C2 C3 C4 121.32(17) no
C3 C4 C5 122.04(18) no
C5 C4 C9 119.30(18) no
C3 C4 C9 118.65(18) no
C4 C5 C6 121.03(19) no
C5 C6 C7 119.2(2) no
C6 C7 C8 121.45(19) no
C7 C8 C9 119.87(18) no
N1 C9 C4 118.94(16) yes
C4 C9 C8 119.11(18) no
N1 C9 C8 121.96(17) yes
O2 C11 C12 106.86(15) yes
C2 C11 C12 113.10(14) no
O2 C11 C2 111.09(15) yes
C11 C12 C17 122.75(16) no
C13 C12 C17 118.60(18) no
C11 C12 C13 118.61(16) no
C12 C13 C14 121.5(2) no
C13 C14 C15 118.6(2) no
Cl1 C15 C14 118.74(16) yes
Cl1 C15 C16 119.49(16) yes
C14 C15 C16 121.76(19) no
C15 C16 C17 119.22(19) no
C12 C17 C16 120.39(18) no
C2 C3 H3 119.00 no
C4 C3 H3 119.00 no
C4 C5 H5 119.00 no
C6 C5 H5 119.00 no
C5 C6 H6 120.00 no
C7 C6 H6 120.00 no
C6 C7 H7 119.00 no
C8 C7 H7 119.00 no
C7 C8 H8 120.00 no
C9 C8 H8 120.00 no
N1 C10 H10A 109.00 no
N1 C10 H10B 109.00 no
N1 C10 H10C 109.00 no
H10A C10 H10B 109.00 no
H10A C10 H10C 110.00 no
H10B C10 H10C 109.00 no
O2 C11 H11 109.00 no
C2 C11 H11 109.00 no
C12 C11 H11 109.00 no
C12 C13 H13 119.00 no
C14 C13 H13 119.00 no
C13 C14 H14 121.00 no
C15 C14 H14 121.00 no
C15 C16 H16 120.00 no
C17 C16 H16 120.00 no
C12 C17 H17 120.00 no
C16 C17 H17 120.00 no

loop_
_geom_bond_atom_site_label_1
_geom_bond_atom_site_label_2
_geom_bond_distance
_geom_bond_publ_flag
Cl1 C15 1.747(2) yes
O1 C1 1.244(2) yes
O2 C11 1.423(2) yes
N1 C1 1.375(2) yes
N1 C9 1.392(3) yes
N1 C10 1.468(3) yes
O2 H2 0.88(3) no
C1 C2 1.460(3) no
C2 C3 1.352(3) no
C2 C11 1.508(3) no
C3 C4 1.427(3) no
C4 C9 1.415(3) no
C4 C5 1.404(3) no
C5 C6 1.376(3) no
C6 C7 1.392(3) no
C7 C8 1.381(3) no
C8 C9 1.403(3) no
C11 C12 1.524(3) no
C12 C17 1.383(3) no
C12 C13 1.386(3) no
C13 C14 1.389(3) no
C14 C15 1.367(3) no
C15 C16 1.370(3) no
C16 C17 1.398(3) no
C3 H3 0.9500 no
C5 H5 0.9500 no
C6 H6 0.9500 no
C7 H7 0.9500 no
C8 H8 0.9500 no
C10 H10A 0.9800 no
C10 H10B 0.9800 no
C10 H10C 0.9800 no
C11 H11 1.0000 no
C13 H13 0.9500 no
C14 H14 0.9500 no
C16 H16 0.9500 no
C17 H17 0.9500 no

loop_
_geom_hbond_atom_site_label_D
_geom_hbond_atom_site_label_H
_geom_hbond_atom_site_label_A
_geom_hbond_distance_DH
_geom_hbond_distance_HA
_geom_hbond_distance_DA
_geom_hbond_angle_DHA
_geom_hbond_site_symmetry_A
_geom_hbond_publ_flag
O2 H2 O1 0.88(3) 1.88(3) 2.739(2) 164(3) 4_746 yes
C3 H3 O2 0.9500 2.4300 2.772(2) 101.00 . yes
C10 H10A O1 0.9800 2.2900 2.739(3) 107.00 . yes
C10 H10A O2 0.9800 2.4900 3.462(3) 171.00 4_756 yes
C10 H10C O2 0.9800 2.4900 3.131(3) 123.00 4_656 yes

loop_
_geom_torsion_atom_site_label_1
_geom_torsion_atom_site_label_2
_geom_torsion_atom_site_label_3
_geom_torsion_atom_site_label_4
_geom_torsion
_geom_torsion_publ_flag
C9 N1 C1 O1 176.17(18) no
C9 N1 C1 C2 -4.5(3) no
C10 N1 C1 O1 -1.5(3) no
C10 N1 C1 C2 177.81(17) no
C1 N1 C9 C4 1.6(3) no
C1 N1 C9 C8 -178.48(18) no
C10 N1 C9 C4 179.22(17) no
C10 N1 C9 C8 -0.8(3) no
O1 C1 C2 C3 -176.26(18) no
O1 C1 C2 C11 2.5(3) no
N1 C1 C2 C3 4.4(3) no
N1 C1 C2 C11 -176.86(16) no
C1 C2 C3 C4 -1.4(3) no
C11 C2 C3 C4 179.93(18) no
C1 C2 C11 O2 165.21(16) no
C1 C2 C11 C12 -74.6(2) no
C3 C2 C11 O2 -16.1(3) no
C3 C2 C11 C12 104.1(2) no
C2 C3 C4 C5 179.1(2) no
C2 C3 C4 C9 -1.7(3) no
C3 C4 C5 C6 178.8(2) no
C9 C4 C5 C6 -0.4(3) no
C3 C4 C9 N1 1.7(3) no
C3 C4 C9 C8 -178.30(18) no
C5 C4 C9 N1 -179.10(18) no
C5 C4 C9 C8 1.0(3) no
C4 C5 C6 C7 -0.5(3) no
C5 C6 C7 C8 0.9(3) no
C6 C7 C8 C9 -0.3(3) no
C7 C8 C9 N1 179.42(19) no
C7 C8 C9 C4 -0.6(3) no
O2 C11 C12 C13 -72.4(2) no
O2 C11 C12 C17 105.2(2) no
C2 C11 C12 C13 165.08(17) no
C2 C11 C12 C17 -17.4(2) no
C11 C12 C13 C14 177.58(19) no
C17 C12 C13 C14 -0.1(3) no
C11 C12 C17 C16 -177.45(18) no
C13 C12 C17 C16 0.1(3) no
C12 C13 C14 C15 -0.1(3) no
C13 C14 C15 Cl1 179.17(17) no
C13 C14 C15 C16 0.3(3) no
Cl1 C15 C16 C17 -179.14(16) no
C14 C15 C16 C17 -0.2(3) no
C15 C16 C17 C12 0.1(3) no
